data_2209163
loop_
_publ_author_name
'Xiao-Mao Zou'
'Da-yong Lin'
'Jiang Pei'
'Chao-Qiang Wang'
'Hua-Zheng Yang'

_publ_section_title
;(<i>E</i>)-5-(3,5-Dimethylphenoxy)-1,3-dimethyl-1<i>H</i>-pyrazole-4-carbaldehyde
 <i>O</i>-(2-chloropyrimidin-4-yl)oxime
;
_journal_coeditor_code FL2024
_journal_issue 6
_journal_name_full 'Acta Crystallographica Section E'
_journal_page_first o2471
_journal_page_last o2472
_journal_paper_doi 10.1107/S1600536806018629
_journal_volume 62
_journal_year 2006
_chemical_formula_iupac 'C18 H18 Cl N5 O2'
_chemical_formula_moiety 'C18 H18 Cl N5 O2'
_chemical_formula_sum 'C18 H18 Cl N5 O2'
_chemical_formula_weight 371.82
_chemical_name_systematic
;
(E)-5-(3,5-Dimethylphenoxy)-1,3-dimethyl-1H-pyrazole-4-carbaldehyde
O-(2-chloropyrimidin-4-yl)oxime
;
_space_group_IT_number 2
_symmetry_cell_setting triclinic
_symmetry_space_group_name_Hall '-P 1'
_symmetry_space_group_name_H-M 'P -1'
_atom_sites_solution_hydrogens geom
_atom_sites_solution_primary direct
_atom_sites_solution_secondary difmap
_cell_angle_alpha 93.150(10)
_cell_angle_beta 90.342(3)
_cell_angle_gamma 118.958(3)
_cell_formula_units_Z 4
_cell_length_a 8.217(2)
_cell_length_b 8.4391(15)
_cell_length_c 30.674(5)
_cell_measurement_reflns_used 2954
_cell_measurement_temperature 294(2)
_cell_measurement_theta_max 23.28
_cell_measurement_theta_min 2.66
_cell_volume 1857.0(6)
_computing_cell_refinement SMART
_computing_data_collection 'SMART (Bruker, 1999)'
_computing_data_reduction 'SAINT (Bruker,1999)'
_computing_molecular_graphics 'SHELXTL (Bruker, 1999)'
_computing_publication_material SHELXTL
_computing_structure_refinement 'SHELXL97 (Sheldrick, 1997)'
_computing_structure_solution 'SHELXS97 (Sheldrick, 1990)'
_diffrn_ambient_temperature 294(2)
_diffrn_measured_fraction_theta_full 0.994
_diffrn_measured_fraction_theta_max 0.994
_diffrn_measurement_device_type 'Bruker SMART CCD area-detector'
_diffrn_measurement_method '\f and \w'
_diffrn_radiation_monochromator graphite
_diffrn_radiation_source 'fine-focus sealed tube'
_diffrn_radiation_type MoK\a
_diffrn_radiation_wavelength 0.71073
_diffrn_reflns_av_R_equivalents 0.0258
_diffrn_reflns_av_sigmaI/netI 0.0553
_diffrn_reflns_limit_h_max 8
_diffrn_reflns_limit_h_min -9
_diffrn_reflns_limit_k_max 9
_diffrn_reflns_limit_k_min -10
_diffrn_reflns_limit_l_max 36
_diffrn_reflns_limit_l_min -36
_diffrn_reflns_number 9445
_diffrn_reflns_theta_full 25.01
_diffrn_reflns_theta_max 25.01
_diffrn_reflns_theta_min 0.67
_exptl_absorpt_coefficient_mu 0.228
_exptl_absorpt_correction_T_max 0.9558
_exptl_absorpt_correction_T_min 0.8945
_exptl_absorpt_correction_type multi-scan
_exptl_absorpt_process_details '(SADABS; Sheldrick, 1996)'
_exptl_crystal_colour colorless
_exptl_crystal_density_diffrn 1.330
_exptl_crystal_density_method 'not measured'
_exptl_crystal_description block
_exptl_crystal_F_000 776
_exptl_crystal_size_max 0.50
_exptl_crystal_size_mid 0.30
_exptl_crystal_size_min 0.20
_refine_diff_density_max 0.362
_refine_diff_density_min -0.409
_refine_ls_extinction_coef 0.0153(15)
_refine_ls_extinction_expression Fc^*^=kFc[1+0.001xFc^2^\l^3^/sin(2\q)]^-1/4^
_refine_ls_extinction_method SHELXL97
_refine_ls_goodness_of_fit_ref 1.036
_refine_ls_hydrogen_treatment constr
_refine_ls_matrix_type full
_refine_ls_number_parameters 478
_refine_ls_number_reflns 6481
_refine_ls_number_restraints 0
_refine_ls_restrained_S_all 1.036
_refine_ls_R_factor_all 0.0885
_refine_ls_R_factor_gt 0.0501
_refine_ls_shift/su_max 0.003
_refine_ls_shift/su_mean 0.000
_refine_ls_structure_factor_coef Fsqd
_refine_ls_weighting_details 'calc w=1/[\s^2^(Fo^2^)+(0.0725P)^2^+0.178P] where P=(Fo^2^+2Fc^2^)/3'
_refine_ls_weighting_scheme calc
_refine_ls_wR_factor_gt 0.1266
_refine_ls_wR_factor_ref 0.1461
_reflns_number_gt 4096
_reflns_number_total 6481
_reflns_threshold_expression I>2\s(I)
_cod_data_source_file fl2024.cif
_cod_data_source_block I
_cod_depositor_comments
;
The following automatic conversions were performed:
'_symmetry_cell_setting' value 'Triclinic' changed to 'triclinic'
according to '/home/saulius/struct/CIF-dictionaries/cif_core.dic'
dictionary named 'cif_core.dic' version 2.4.1 from 2010-06-29.

Automatic conversion script
Id: cif_fix_enum 1527 2010-12-29 10:47:43Z saulius 

The following automatic conversions were performed:

'_symmetry_cell_setting' value 'Triclinic' changed to 'triclinic'
according to /home/saulius/struct/CIF-dictionaries/cif_core.dic
dictionary named 'cif_core.dic' version 2.4.1 from 2010-06-29.

Automatic conversion script
Id: cif_fix_values 1715 2011-07-08 13:25:40Z adriana 
;
_cod_database_code 2209163
_cod_database_fobs_code 2209163

loop_
_symmetry_equiv_pos_as_xyz
'x, y, z'
'-x, -y, -z'

loop_
_atom_site_type_symbol
_atom_site_label
_atom_site_fract_x
_atom_site_fract_y
_atom_site_fract_z
_atom_site_U_iso_or_equiv
_atom_site_adp_type
_atom_site_calc_flag
_atom_site_refinement_flags
_atom_site_occupancy
Cl Cl1 0.51047(14) -0.49841(11) 0.39047(3) 0.0877(3) Uani d . 1
Cl Cl2 1.01971(16) -0.00577(15) 0.10191(3) 0.0924(4) Uani d . 1
O O1 0.8097(3) 0.1268(2) 0.35789(6) 0.0572(5) Uani d . 1
O O2 1.2226(3) 0.7954(3) 0.39136(6) 0.0516(5) Uani d . 1
O O3 0.6676(3) 0.2922(3) 0.14041(6) 0.0600(6) Uani d . 1
O O4 0.4006(3) 0.7109(2) 0.11986(6) 0.0596(6) Uani d . 1
N N1 0.4050(3) -0.3894(3) 0.32449(8) 0.0561(6) Uani d . 1
N N2 0.6599(3) -0.1664(3) 0.36949(7) 0.0501(6) Uani d . 1
N N3 0.8081(4) 0.2701(3) 0.33422(7) 0.0546(6) Uani d . 1
N N4 1.0988(4) 0.8888(3) 0.33576(7) 0.0527(6) Uani d . 1
N N5 0.9751(4) 0.8205(3) 0.30058(7) 0.0567(7) Uani d . 1
N N6 0.8249(4) -0.0782(3) 0.17097(8) 0.0590(7) Uani d . 1
N N7 0.8242(3) 0.1444(3) 0.12630(7) 0.0512(6) Uani d . 1
N N8 0.5251(4) 0.3016(3) 0.16579(7) 0.0548(6) Uani d . 1
N N9 0.1872(4) 0.6013(3) 0.17538(8) 0.0566(7) Uani d . 1
N N10 0.1335(4) 0.4805(3) 0.20755(7) 0.0575(7) Uani d . 1
C C1 0.5267(4) -0.3321(4) 0.35717(9) 0.0509(7) Uani d . 1
C C2 0.4193(4) -0.2547(4) 0.30039(9) 0.0569(8) Uani d . 1
H H2 0.3369 -0.2850 0.2766 0.068 Uiso calc R 1
C C3 0.5482(4) -0.0761(4) 0.30896(8) 0.0505(7) Uani d . 1
H H3 0.5543 0.0149 0.2921 0.061 Uiso calc R 1
C C4 0.6689(4) -0.0399(3) 0.34433(8) 0.0438(7) Uani d . 1
C C5 0.9364(4) 0.4201(4) 0.35133(9) 0.0491(7) Uani d . 1
H H5 1.0102 0.4178 0.3741 0.059 Uiso calc R 1
C C6 0.9725(4) 0.5930(3) 0.33697(8) 0.0437(7) Uani d . 1
C C7 0.8990(4) 0.6412(4) 0.30152(8) 0.0478(7) Uani d . 1
C C8 0.7566(5) 0.5202(4) 0.26745(10) 0.0692(9) Uani d . 1
H H8A 0.7343 0.5926 0.2477 0.104 Uiso calc R 1
H H8B 0.6429 0.4420 0.2811 0.104 Uiso calc R 1
H H8C 0.8007 0.4482 0.2516 0.104 Uiso calc R 1
C C9 1.2091(5) 1.0839(4) 0.34618(11) 0.0743(10) Uani d . 1
H H9A 1.2646 1.1058 0.3750 0.111 Uiso calc R 1
H H9B 1.1302 1.1382 0.3449 0.111 Uiso calc R 1
H H9C 1.3052 1.1361 0.3255 0.111 Uiso calc R 1
C C10 1.0995(4) 0.7572(3) 0.35770(8) 0.0425(6) Uani d . 1
C C11 1.1571(4) 0.7780(3) 0.43404(8) 0.0405(6) Uani d . 1
C C12 1.2726(4) 0.7712(3) 0.46568(8) 0.0445(7) Uani d . 1
H H12 1.3835 0.7743 0.4581 0.053 Uiso calc R 1
C C13 1.2223(4) 0.7597(4) 0.50890(9) 0.0472(7) Uani d . 1
C C14 1.3464(5) 0.7530(5) 0.54446(10) 0.0671(9) Uani d . 1
H H14A 1.4718 0.8052 0.5349 0.101 Uiso calc R 1
H H14B 1.3035 0.6290 0.5508 0.101 Uiso calc R 1
H H14C 1.3425 0.8203 0.5703 0.101 Uiso calc R 1
C C15 1.0546(4) 0.7529(4) 0.51870(9) 0.0525(7) Uani d . 1
H H15 1.0193 0.7435 0.5476 0.063 Uiso calc R 1
C C16 0.9380(4) 0.7595(4) 0.48698(9) 0.0494(7) Uani d . 1
C C17 0.7566(4) 0.7526(5) 0.49872(11) 0.0700(9) Uani d . 1
H H17A 0.6606 0.6283 0.4990 0.105 Uiso calc R 1
H H17B 0.7234 0.8126 0.4775 0.105 Uiso calc R 1
H H17C 0.7703 0.8123 0.5271 0.105 Uiso calc R 1
C C18 0.9913(4) 0.7731(3) 0.44373(8) 0.0449(7) Uani d . 1
H H18 0.9162 0.7788 0.4218 0.054 Uiso calc R 1
C C19 0.8722(4) 0.0238(4) 0.13744(9) 0.0510(7) Uani d . 1
C C20 0.7119(5) -0.0473(4) 0.19779(9) 0.0623(9) Uani d . 1
H H20 0.6748 -0.1118 0.2228 0.075 Uiso calc R 1
C C21 0.6488(4) 0.0720(4) 0.19063(9) 0.0536(8) Uani d . 1
H H21 0.5692 0.0886 0.2095 0.064 Uiso calc R 1
C C22 0.7111(4) 0.1665(4) 0.15354(8) 0.0452(7) Uani d . 1
C C23 0.4959(4) 0.4246(4) 0.15097(9) 0.0510(7) Uani d . 1
H H23 0.5667 0.4894 0.1282 0.061 Uiso calc R 1
C C24 0.3580(4) 0.4664(4) 0.16811(8) 0.0444(7) Uani d . 1
C C25 0.2358(4) 0.3993(4) 0.20276(8) 0.0470(7) Uani d . 1
C C26 0.2151(5) 0.2594(4) 0.23331(9) 0.0626(9) Uani d . 1
H H26A 0.1189 0.2412 0.2533 0.094 Uiso calc R 1
H H26B 0.3305 0.2997 0.2494 0.094 Uiso calc R 1
H H26C 0.1824 0.1472 0.2169 0.094 Uiso calc R 1
C C27 0.1006(6) 0.7148(5) 0.17064(13) 0.0889(12) Uani d . 1
H H27A 0.1854 0.8237 0.1573 0.133 Uiso calc R 1
H H27B 0.0704 0.7457 0.1989 0.133 Uiso calc R 1
H H27C -0.0109 0.6499 0.1526 0.133 Uiso calc R 1
C C28 0.3197(4) 0.5947(4) 0.15181(8) 0.0476(7) Uani d . 1
C C29 0.3528(4) 0.6416(3) 0.07602(8) 0.0441(7) Uani d . 1
C C30 0.4723(4) 0.7493(4) 0.04592(9) 0.0481(7) Uani d . 1
H H30 0.5769 0.8581 0.0550 0.058 Uiso calc R 1
C C31 0.4361(4) 0.6951(4) 0.00190(9) 0.0481(7) Uani d . 1
C C32 0.5628(5) 0.8117(5) -0.03216(10) 0.0700(9) Uani d . 1
H H32A 0.6436 0.9314 -0.0192 0.105 Uiso calc R 1
H H32B 0.4894 0.8187 -0.0557 0.105 Uiso calc R 1
H H32C 0.6363 0.7591 -0.0433 0.105 Uiso calc R 1
C C33 0.2784(4) 0.5310(4) -0.01017(9) 0.0506(7) Uani d . 1
H H33 0.2536 0.4929 -0.0396 0.061 Uiso calc R 1
C C34 0.1568(4) 0.4221(3) 0.02006(9) 0.0462(7) Uani d . 1
C C35 -0.0120(4) 0.2462(4) 0.00598(10) 0.0631(9) Uani d . 1
H H35A -0.0676 0.2609 -0.0200 0.095 Uiso calc R 1
H H35B -0.1001 0.2107 0.0288 0.095 Uiso calc R 1
H H35C 0.0234 0.1543 0.0002 0.095 Uiso calc R 1
C C36 0.1955(4) 0.4809(3) 0.06414(9) 0.0468(7) Uani d . 1
H H36 0.1155 0.4122 0.0853 0.056 Uiso calc R 1

loop_
_atom_site_aniso_label
_atom_site_aniso_U_11
_atom_site_aniso_U_22
_atom_site_aniso_U_33
_atom_site_aniso_U_12
_atom_site_aniso_U_13
_atom_site_aniso_U_23
Cl1 0.0952(8) 0.0398(5) 0.1055(7) 0.0148(5) -0.0260(6) 0.0097(4)
Cl2 0.1287(9) 0.1304(9) 0.0752(6) 0.1043(8) 0.0464(6) 0.0396(6)
O1 0.0581(13) 0.0368(11) 0.0645(12) 0.0134(10) -0.0069(10) 0.0045(9)
O2 0.0416(11) 0.0623(12) 0.0399(10) 0.0166(10) 0.0050(9) 0.0013(9)
O3 0.0781(15) 0.0690(14) 0.0553(12) 0.0521(13) 0.0185(11) 0.0158(10)
O4 0.0818(16) 0.0441(11) 0.0438(11) 0.0237(11) -0.0079(11) 0.0019(9)
N1 0.0547(16) 0.0485(14) 0.0549(15) 0.0181(13) -0.0008(13) -0.0083(12)
N2 0.0493(15) 0.0366(13) 0.0558(14) 0.0145(12) -0.0040(12) -0.0013(11)
N3 0.0616(17) 0.0399(14) 0.0570(15) 0.0202(13) 0.0009(13) 0.0057(11)
N4 0.0617(17) 0.0403(13) 0.0502(14) 0.0202(13) 0.0032(12) 0.0009(11)
N5 0.0659(18) 0.0535(16) 0.0489(14) 0.0276(14) -0.0033(13) 0.0027(11)
N6 0.0783(19) 0.0635(16) 0.0476(14) 0.0434(15) 0.0100(13) 0.0122(12)
N7 0.0636(17) 0.0585(15) 0.0433(13) 0.0381(14) 0.0109(12) 0.0121(11)
N8 0.0637(17) 0.0608(15) 0.0520(14) 0.0397(14) 0.0067(13) 0.0029(12)
N9 0.0709(18) 0.0597(16) 0.0541(14) 0.0434(15) -0.0030(13) 0.0027(12)
N10 0.0669(18) 0.0655(16) 0.0507(14) 0.0405(15) 0.0042(13) 0.0044(12)
C1 0.0474(18) 0.0410(17) 0.0583(18) 0.0174(15) -0.0007(15) -0.0030(13)
C2 0.056(2) 0.064(2) 0.0404(15) 0.0223(17) -0.0039(14) -0.0088(15)
C3 0.0569(19) 0.0524(18) 0.0384(15) 0.0235(16) 0.0071(14) 0.0025(13)
C4 0.0432(17) 0.0391(15) 0.0452(15) 0.0171(14) 0.0063(13) -0.0007(12)
C5 0.0462(18) 0.0462(17) 0.0489(16) 0.0175(15) 0.0052(14) 0.0045(13)
C6 0.0421(17) 0.0388(15) 0.0440(15) 0.0146(14) 0.0080(13) 0.0034(12)
C7 0.0469(18) 0.0504(18) 0.0423(15) 0.0213(15) 0.0015(13) -0.0022(13)
C8 0.071(2) 0.070(2) 0.0595(19) 0.0301(19) -0.0120(17) -0.0123(16)
C9 0.084(3) 0.0417(18) 0.084(2) 0.0206(18) -0.002(2) 0.0019(16)
C10 0.0402(16) 0.0420(15) 0.0409(15) 0.0165(14) 0.0063(13) 0.0018(12)
C11 0.0389(16) 0.0330(14) 0.0412(15) 0.0109(13) 0.0074(13) 0.0010(11)
C12 0.0391(16) 0.0437(16) 0.0516(17) 0.0205(14) 0.0081(14) 0.0044(12)
C13 0.0486(18) 0.0465(16) 0.0481(16) 0.0239(14) 0.0071(14) 0.0075(13)
C14 0.069(2) 0.086(2) 0.0565(18) 0.044(2) 0.0072(17) 0.0189(17)
C15 0.055(2) 0.0575(18) 0.0426(15) 0.0253(16) 0.0092(15) 0.0066(13)
C16 0.0399(17) 0.0429(16) 0.0582(18) 0.0147(14) 0.0099(14) -0.0011(13)
C17 0.049(2) 0.088(2) 0.072(2) 0.0328(19) 0.0114(17) -0.0043(18)
C18 0.0389(16) 0.0439(16) 0.0450(15) 0.0150(13) -0.0010(13) -0.0008(12)
C19 0.058(2) 0.0592(18) 0.0425(15) 0.0340(17) 0.0058(14) 0.0055(14)
C20 0.084(2) 0.069(2) 0.0481(17) 0.046(2) 0.0195(17) 0.0214(15)
C21 0.070(2) 0.0554(18) 0.0427(16) 0.0352(17) 0.0133(15) 0.0057(13)
C22 0.0549(18) 0.0438(15) 0.0399(15) 0.0264(15) -0.0013(14) 0.0014(12)
C23 0.063(2) 0.0488(17) 0.0440(15) 0.0292(16) 0.0026(14) 0.0038(13)
C24 0.0555(18) 0.0462(16) 0.0368(14) 0.0295(15) -0.0037(13) -0.0029(12)
C25 0.0551(18) 0.0470(16) 0.0398(15) 0.0266(15) -0.0082(14) -0.0060(12)
C26 0.073(2) 0.064(2) 0.0519(17) 0.0333(19) -0.0017(16) 0.0119(15)
C27 0.102(3) 0.087(3) 0.113(3) 0.073(3) 0.002(2) 0.014(2)
C28 0.061(2) 0.0404(16) 0.0392(15) 0.0230(15) -0.0069(14) -0.0026(12)
C29 0.0583(19) 0.0400(15) 0.0400(14) 0.0288(15) -0.0057(14) 0.0016(12)
C30 0.0452(17) 0.0401(15) 0.0575(18) 0.0195(14) -0.0038(14) 0.0038(13)
C31 0.0498(18) 0.0490(17) 0.0510(17) 0.0280(15) 0.0052(14) 0.0072(13)
C32 0.069(2) 0.073(2) 0.063(2) 0.0299(19) 0.0113(18) 0.0082(17)
C33 0.060(2) 0.0532(17) 0.0440(15) 0.0327(17) -0.0019(15) -0.0022(13)
C34 0.0553(18) 0.0391(15) 0.0483(16) 0.0266(14) -0.0060(14) 0.0003(13)
C35 0.068(2) 0.0476(18) 0.0647(19) 0.0211(17) -0.0113(17) -0.0018(15)
C36 0.0555(19) 0.0369(15) 0.0482(16) 0.0221(15) -0.0002(14) 0.0066(12)

loop_
_atom_type_symbol
_atom_type_description
_atom_type_scat_dispersion_real
_atom_type_scat_dispersion_imag
_atom_type_scat_source
C C 0.0033 0.0016 'International Tables Vol C Tables 4.2.6.8 and 6.1.1.4'
H H 0.0000 0.0000 'International Tables Vol C Tables 4.2.6.8 and 6.1.1.4'
N N 0.0061 0.0033 'International Tables Vol C Tables 4.2.6.8 and 6.1.1.4'
O O 0.0106 0.0060 'International Tables Vol C Tables 4.2.6.8 and 6.1.1.4'
Cl Cl 0.1484 0.1585 'International Tables Vol C Tables 4.2.6.8 and 6.1.1.4'

loop_
_geom_angle_atom_site_label_1
_geom_angle_atom_site_label_2
_geom_angle_atom_site_label_3
_geom_angle
_geom_angle_publ_flag
C4 O1 N3 112.4(2) yes
C10 O2 C11 118.1(2) no
C22 O3 N8 112.9(2) no
C28 O4 C29 118.1(2) no
C1 N1 C2 113.1(2) no
C1 N2 C4 113.8(2) no
C5 N3 O1 107.2(2) yes
C10 N4 N5 111.8(2) yes
C10 N4 C9 127.0(3) yes
N5 N4 C9 121.2(2) no
C7 N5 N4 104.8(2) yes
C19 N6 C20 112.4(2) no
C19 N7 C22 114.4(2) no
C23 N8 O3 107.8(2) no
C28 N9 N10 111.1(2) no
C28 N9 C27 128.7(3) no
N10 N9 C27 120.3(3) no
C25 N10 N9 105.1(2) no
N1 C1 N2 130.4(3) no
N1 C1 Cl1 115.3(2) no
N2 C1 Cl1 114.3(2) no
N1 C2 C3 123.7(3) no
N1 C2 H2 118.1 no
C3 C2 H2 118.1 no
C2 C3 C4 115.5(3) no
C2 C3 H3 122.3 no
C4 C3 H3 122.3 no
N2 C4 O1 111.5(2) no
N2 C4 C3 123.4(3) no
O1 C4 C3 125.2(3) no
N3 C5 C6 122.9(3) no
N3 C5 H5 118.6 no
C6 C5 H5 118.6 no
C10 C6 C7 104.3(2) no
C10 C6 C5 123.6(3) no
C7 C6 C5 132.1(3) no
N5 C7 C6 111.3(2) yes
N5 C7 C8 120.0(3) no
C6 C7 C8 128.6(3) no
C7 C8 H8A 109.5 no
C7 C8 H8B 109.5 no
H8A C8 H8B 109.5 no
C7 C8 H8C 109.5 no
H8A C8 H8C 109.5 no
H8B C8 H8C 109.5 no
N4 C9 H9A 109.5 no
N4 C9 H9B 109.5 no
H9A C9 H9B 109.5 no
N4 C9 H9C 109.5 no
H9A C9 H9C 109.5 no
H9B C9 H9C 109.5 no
N4 C10 O2 121.2(2) no
N4 C10 C6 107.9(2) yes
O2 C10 C6 130.7(2) no
C12 C11 C18 122.3(2) no
C12 C11 O2 115.3(2) no
C18 C11 O2 122.4(2) no
C11 C12 C13 119.4(3) no
C11 C12 H12 120.3 no
C13 C12 H12 120.3 no
C12 C13 C15 118.5(3) no
C12 C13 C14 120.8(3) no
C15 C13 C14 120.8(3) no
C13 C14 H14A 109.5 no
C13 C14 H14B 109.5 no
H14A C14 H14B 109.5 no
C13 C14 H14C 109.5 no
H14A C14 H14C 109.5 no
H14B C14 H14C 109.5 no
C16 C15 C13 122.3(3) no
C16 C15 H15 118.9 no
C13 C15 H15 118.9 no
C15 C16 C18 118.7(3) no
C15 C16 C17 121.0(3) no
C18 C16 C17 120.3(3) no
C16 C17 H17A 109.5 no
C16 C17 H17B 109.5 no
H17A C17 H17B 109.5 no
C16 C17 H17C 109.5 no
H17A C17 H17C 109.5 no
H17B C17 H17C 109.5 no
C11 C18 C16 118.9(3) no
C11 C18 H18 120.5 no
C16 C18 H18 120.5 no
N6 C19 N7 130.3(3) no
N6 C19 Cl2 115.1(2) no
N7 C19 Cl2 114.6(2) no
N6 C20 C21 124.4(3) no
N6 C20 H20 117.8 no
C21 C20 H20 117.8 no
C20 C21 C22 115.4(3) no
C20 C21 H21 122.3 no
C22 C21 H21 122.3 no
N7 C22 O3 111.5(2) no
N7 C22 C21 123.1(3) no
O3 C22 C21 125.4(3) no
N8 C23 C24 122.5(3) no
N8 C23 H23 118.7 no
C24 C23 H23 118.7 no
C28 C24 C25 103.9(2) no
C28 C24 C23 123.7(3) no
C25 C24 C23 132.4(2) no
N10 C25 C24 111.6(2) no
N10 C25 C26 119.6(3) no
C24 C25 C26 128.8(3) no
C25 C26 H26A 109.5 no
C25 C26 H26B 109.5 no
H26A C26 H26B 109.5 no
C25 C26 H26C 109.5 no
H26A C26 H26C 109.5 no
H26B C26 H26C 109.5 no
N9 C27 H27A 109.5 no
N9 C27 H27B 109.5 no
H27A C27 H27B 109.5 no
N9 C27 H27C 109.5 no
H27A C27 H27C 109.5 no
H27B C27 H27C 109.5 no
N9 C28 O4 120.7(2) no
N9 C28 C24 108.3(3) no
O4 C28 C24 130.9(3) no
C30 C29 C36 122.3(2) no
C30 C29 O4 115.0(2) no
C36 C29 O4 122.6(2) no
C29 C30 C31 119.6(3) no
C29 C30 H30 120.2 no
C31 C30 H30 120.2 no
C30 C31 C33 118.2(3) no
C30 C31 C32 121.0(3) no
C33 C31 C32 120.8(3) no
C31 C32 H32A 109.5 no
C31 C32 H32B 109.5 no
H32A C32 H32B 109.5 no
C31 C32 H32C 109.5 no
H32A C32 H32C 109.5 no
H32B C32 H32C 109.5 no
C34 C33 C31 122.5(3) no
C34 C33 H33 118.8 no
C31 C33 H33 118.8 no
C33 C34 C36 118.2(3) no
C33 C34 C35 121.1(2) no
C36 C34 C35 120.7(3) no
C34 C35 H35A 109.5 no
C34 C35 H35B 109.5 no
H35A C35 H35B 109.5 no
C34 C35 H35C 109.5 no
H35A C35 H35C 109.5 no
H35B C35 H35C 109.5 no
C29 C36 C34 119.3(3) no
C29 C36 H36 120.4 no
C34 C36 H36 120.4 no

loop_
_geom_bond_atom_site_label_1
_geom_bond_atom_site_label_2
_geom_bond_distance
_geom_bond_publ_flag
Cl1 C1 1.735(3) no
Cl2 C19 1.731(3) no
O1 C4 1.358(3) no
O1 N3 1.450(3) yes
O2 C10 1.352(3) no
O2 C11 1.406(3) no
O3 C22 1.352(3) no
O3 N8 1.441(3) no
O4 C28 1.359(3) no
O4 C29 1.410(3) no
N1 C1 1.306(4) no
N1 C2 1.347(4) no
N2 C1 1.323(3) no
N2 C4 1.325(3) no
N3 C5 1.272(3) yes
N4 C10 1.332(3) yes
N4 N5 1.371(3) yes
N4 C9 1.459(4) no
N5 C7 1.331(3) yes
N6 C19 1.314(3) no
N6 C20 1.351(4) no
N7 C19 1.317(3) no
N7 C22 1.325(3) no
N8 C23 1.278(3) no
N9 C28 1.332(4) no
N9 N10 1.374(3) no
N9 C27 1.456(4) no
N10 C25 1.321(3) no
C2 C3 1.368(4) no
C2 H2 0.9300 no
C3 C4 1.382(4) no
C3 H3 0.9300 no
C5 C6 1.437(4) yes
C5 H5 0.9300 no
C6 C10 1.382(4) yes
C6 C7 1.411(4) yes
C7 C8 1.488(4) no
C8 H8A 0.9600 no
C8 H8B 0.9600 no
C8 H8C 0.9600 no
C9 H9A 0.9600 no
C9 H9B 0.9600 no
C9 H9C 0.9600 no
C11 C12 1.376(4) no
C11 C18 1.377(4) no
C12 C13 1.385(4) no
C12 H12 0.9300 no
C13 C15 1.386(4) no
C13 C14 1.511(4) no
C14 H14A 0.9600 no
C14 H14B 0.9600 no
C14 H14C 0.9600 no
C15 C16 1.383(4) no
C15 H15 0.9300 no
C16 C18 1.393(4) no
C16 C17 1.510(4) no
C17 H17A 0.9600 no
C17 H17B 0.9600 no
C17 H17C 0.9600 no
C18 H18 0.9300 no
C20 C21 1.364(4) no
C20 H20 0.9300 no
C21 C22 1.380(4) no
C21 H21 0.9300 no
C23 C24 1.435(4) no
C23 H23 0.9300 no
C24 C28 1.381(4) no
C24 C25 1.410(4) no
C25 C26 1.494(4) no
C26 H26A 0.9600 no
C26 H26B 0.9600 no
C26 H26C 0.9600 no
C27 H27A 0.9600 no
C27 H27B 0.9600 no
C27 H27C 0.9600 no
C29 C30 1.372(4) no
C29 C36 1.373(4) no
C30 C31 1.384(4) no
C30 H30 0.9300 no
C31 C33 1.391(4) no
C31 C32 1.509(4) no
C32 H32A 0.9600 no
C32 H32B 0.9600 no
C32 H32C 0.9600 no
C33 C34 1.385(4) no
C33 H33 0.9300 no
C34 C36 1.394(4) no
C34 C35 1.498(4) no
C35 H35A 0.9600 no
C35 H35B 0.9600 no
C35 H35C 0.9600 no
C36 H36 0.9300 no

loop_
_geom_torsion_atom_site_label_1
_geom_torsion_atom_site_label_2
_geom_torsion_atom_site_label_3
_geom_torsion_atom_site_label_4
_geom_torsion
_geom_torsion_publ_flag
C4 O1 N3 C5 175.6(2) yes
C10 N4 N5 C7 0.0(3) yes
C9 N4 N5 C7 -179.0(3) no
C22 O3 N8 C23 179.5(2) no
C28 N9 N10 C25 -0.4(3) no
C27 N9 N10 C25 179.5(3) no
C2 N1 C1 N2 -1.0(4) no
C2 N1 C1 Cl1 178.1(2) no
C4 N2 C1 N1 0.3(4) no
C4 N2 C1 Cl1 -178.8(2) no
C1 N1 C2 C3 0.2(4) no
N1 C2 C3 C4 1.0(4) no
C1 N2 C4 O1 -178.9(2) no
C1 N2 C4 C3 1.3(4) no
N3 O1 C4 N2 -173.0(2) no
N3 O1 C4 C3 6.9(4) yes
C2 C3 C4 N2 -1.9(4) no
C2 C3 C4 O1 178.3(2) no
O1 N3 C5 C6 -178.2(2) no
N3 C5 C6 C10 173.8(3) yes
N3 C5 C6 C7 -6.7(5) yes
N4 N5 C7 C6 -0.1(3) no
N4 N5 C7 C8 -179.6(3) no
C10 C6 C7 N5 0.1(3) yes
C5 C6 C7 N5 -179.5(3) no
C10 C6 C7 C8 179.6(3) no
C5 C6 C7 C8 0.0(5) no
N5 N4 C10 O2 174.5(2) no
C9 N4 C10 O2 -6.5(4) no
N5 N4 C10 C6 0.1(3) no
C9 N4 C10 C6 179.1(3) no
C11 O2 C10 N4 105.7(3) no
C11 O2 C10 C6 -81.3(3) no
C7 C6 C10 N4 -0.1(3) no
C5 C6 C10 N4 179.5(2) no
C7 C6 C10 O2 -173.8(3) no
C5 C6 C10 O2 5.8(4) no
C10 O2 C11 C12 163.6(2) no
C10 O2 C11 C18 -18.2(3) no
C18 C11 C12 C13 -0.2(4) no
O2 C11 C12 C13 178.0(2) no
C11 C12 C13 C15 0.9(4) no
C11 C12 C13 C14 -179.7(3) no
C12 C13 C15 C16 -0.9(4) no
C14 C13 C15 C16 179.7(3) no
C13 C15 C16 C18 0.2(4) no
C13 C15 C16 C17 -179.7(3) no
C12 C11 C18 C16 -0.5(4) no
O2 C11 C18 C16 -178.6(2) no
C15 C16 C18 C11 0.5(4) no
C17 C16 C18 C11 -179.6(3) no
C20 N6 C19 N7 -1.4(5) no
C20 N6 C19 Cl2 179.2(2) no
C22 N7 C19 N6 0.4(5) no
C22 N7 C19 Cl2 179.9(2) no
C19 N6 C20 C21 1.7(5) no
N6 C20 C21 C22 -1.2(5) no
C19 N7 C22 O3 179.8(2) no
C19 N7 C22 C21 0.3(4) no
N8 O3 C22 N7 171.9(2) no
N8 O3 C22 C21 -8.6(4) no
C20 C21 C22 N7 0.1(4) no
C20 C21 C22 O3 -179.3(3) no
O3 N8 C23 C24 178.3(2) no
N8 C23 C24 C28 -178.0(3) no
N8 C23 C24 C25 2.7(5) no
N9 N10 C25 C24 0.6(3) no
N9 N10 C25 C26 179.1(2) no
C28 C24 C25 N10 -0.6(3) no
C23 C24 C25 N10 178.8(3) no
C28 C24 C25 C26 -178.9(3) no
C23 C24 C25 C26 0.5(5) no
N10 N9 C28 O4 -176.1(2) no
C27 N9 C28 O4 4.0(5) no
N10 N9 C28 C24 0.0(3) no
C27 N9 C28 C24 -179.8(3) no
C29 O4 C28 N9 -106.4(3) no
C29 O4 C28 C24 78.4(4) no
C25 C24 C28 N9 0.3(3) no
C23 C24 C28 N9 -179.1(2) no
C25 C24 C28 O4 175.9(3) no
C23 C24 C28 O4 -3.5(4) no
C28 O4 C29 C30 -163.3(2) no
C28 O4 C29 C36 18.6(4) no
C36 C29 C30 C31 -0.8(4) no
O4 C29 C30 C31 -178.9(2) no
C29 C30 C31 C33 -0.3(4) no
C29 C30 C31 C32 179.0(3) no
C30 C31 C33 C34 0.7(4) no
C32 C31 C33 C34 -178.7(3) no
C31 C33 C34 C36 0.1(4) no
C31 C33 C34 C35 179.9(3) no
C30 C29 C36 C34 1.5(4) no
O4 C29 C36 C34 179.5(2) no
C33 C34 C36 C29 -1.1(4) no
C35 C34 C36 C29 179.0(3) no

loop_
_cod_related_entry_id
_cod_related_entry_database
_cod_related_entry_code
1 ChemSpider 30654962
